data_2012094
loop_
_publ_author_name
'Krautscheid, Harald'
'Gerber, Stefan'

_publ_section_title
;
 Potassium thiocyanate argentates: K~3~[Ag(SCN)~4~],
 K~4~[Ag~2~(SCN)~6~] and K[Ag(SCN)~2~]
;
_journal_issue 7
_journal_name_full 'Acta Crystallographica Section C'
_journal_page_first 781
_journal_page_last 783
_journal_paper_doi 10.1107/S0108270101005650
_journal_volume 57
_journal_year 2001
_chemical_formula_moiety 'K [Ag (S C N)2]'
_chemical_formula_sum 'C2 Ag K N2 S2'
_chemical_formula_weight 263.13
_chemical_name_common 'Potassium dithiocyanatoargentate'
_chemical_name_systematic
;
Potassium [silver(I)-di-\m-thiocyanato-S:S]
;
_space_group_IT_number 61
_symmetry_cell_setting orthorhombic
_symmetry_space_group_name_Hall '-P 2ac 2ab'
_symmetry_space_group_name_H-M 'P b c a'
_audit_creation_method SHELXL97
_cell_angle_alpha 90
_cell_angle_beta 90
_cell_angle_gamma 90
_cell_formula_units_Z 8
_cell_length_a 17.9382(14)
_cell_length_b 10.7801(8)
_cell_length_c 6.6879(6)
_cell_measurement_reflns_used 50
_cell_measurement_temperature 213(2)
_cell_measurement_theta_max 12.5
_cell_measurement_theta_min 10
_cell_volume 1293.28(18)
_computing_cell_refinement STADI4
_computing_data_collection 'STADI4 (Stoe & Cie, 1996)'
_computing_data_reduction 'X-RED (Stoe & Cie, 1996)'
_computing_molecular_graphics 'DIAMOND (Brandenburg, 1998)'
_computing_structure_refinement 'SHELXL97 (Sheldrick, 1997)'
_computing_structure_solution 'SHELXS97 (Sheldrick, 1990)'
_diffrn_ambient_temperature 213(2)
_diffrn_measured_fraction_theta_full .861
_diffrn_measured_fraction_theta_max .861
_diffrn_measurement_device_type 'Stoe STADI4'
_diffrn_measurement_method \w
_diffrn_radiation_monochromator graphite
_diffrn_radiation_source 'fine-focus sealed tube'
_diffrn_radiation_type MoK\a
_diffrn_radiation_wavelength .71069
_diffrn_reflns_av_R_equivalents .022
_diffrn_reflns_av_sigmaI/netI .016
_diffrn_reflns_limit_h_max 23
_diffrn_reflns_limit_h_min 0
_diffrn_reflns_limit_k_max 14
_diffrn_reflns_limit_k_min -14
_diffrn_reflns_limit_l_max 8
_diffrn_reflns_limit_l_min -8
_diffrn_reflns_number 4667
_diffrn_reflns_theta_full 27.99
_diffrn_reflns_theta_max 28.0
_diffrn_reflns_theta_min 1.5
_diffrn_standards_decay_% 0
_diffrn_standards_interval_time 120
_diffrn_standards_number 2
_exptl_absorpt_coefficient_mu 4.291
_exptl_absorpt_correction_T_max .627
_exptl_absorpt_correction_T_min .315
_exptl_absorpt_correction_type numerical
_exptl_absorpt_process_details '(X-RED; Stoe & Cie, 1996)'
_exptl_crystal_colour colourless
_exptl_crystal_density_diffrn 2.703
_exptl_crystal_density_method 'not measured'
_exptl_crystal_description 'triangular fragment of a plate'
_exptl_crystal_F_000 992
_exptl_crystal_size_max .35
_exptl_crystal_size_mid .25
_exptl_crystal_size_min .12
_refine_diff_density_max .96
_refine_diff_density_min -.57
_refine_ls_extinction_coef .0193(4)
_refine_ls_extinction_method 'SHELXL97 (Sheldrick, 1997)'
_refine_ls_goodness_of_fit_ref 1.131
_refine_ls_hydrogen_treatment none
_refine_ls_matrix_type full
_refine_ls_number_parameters 74
_refine_ls_number_reflns 1561
_refine_ls_number_restraints 0
_refine_ls_restrained_S_all 1.131
_refine_ls_R_factor_all .023
_refine_ls_R_factor_gt .020
_refine_ls_shift/su_max .003
_refine_ls_shift/su_mean .001
_refine_ls_structure_factor_coef Fsqd
_refine_ls_weighting_details 'w = 1/[\s^2^(Fo^2^)+(0.0161P)^2^+1.391P] where P=(Fo^2^+2Fc^2^)/3'
_refine_ls_weighting_scheme calc
_refine_ls_wR_factor_ref .046
_reflns_number_gt 1458
_reflns_number_total 1561
_reflns_threshold_expression I>2\s(I)
_cod_data_source_file iz1011.cif
_cod_data_source_block III
_cod_original_sg_symbol_H-M Pbca
_cod_database_code 2012094
_cod_database_fobs_code 2012094

loop_
_symmetry_equiv_pos_as_xyz
'x, y, z'
'x+1/2, -y+1/2, -z'
'-x, y+1/2, -z+1/2'
'-x+1/2, -y, z+1/2'
'-x, -y, -z'
'-x-1/2, y-1/2, z'
'x, -y-1/2, z-1/2'
'x-1/2, y, -z-1/2'

loop_
_atom_site_label
_atom_site_fract_x
_atom_site_fract_y
_atom_site_fract_z
_atom_site_U_iso_or_equiv
_atom_site_adp_type
_atom_site_calc_flag
_atom_site_refinement_flags
_atom_site_occupancy
_atom_site_disorder_assembly
_atom_site_disorder_group
_atom_site_type_symbol
K .73048(3) .87369(4) .14962(7) .02603(12) Uani d . 1 . . K
Ag .502185(9) .373394(18) .17302(3) .03114(9) Uani d . 1 . . Ag
S1 .53232(3) .34921(5) .54781(8) .02320(12) Uani d . 1 . . S
C1 .62483(12) .34788(19) .5243(3) .0230(4) Uani d . 1 . . C
N1 .68910(12) .3514(2) .5103(3) .0347(5) Uani d . 1 . . N
S2 .60890(3) .50945(4) -.01708(7) .02115(12) Uani d . 1 . . S
C2 .63177(11) .60326(19) .1715(3) .0208(4) Uani d . 1 . . C
N2 .64928(12) .6663(2) .3036(3) .0323(4) Uani d . 1 . . N

loop_
_atom_site_aniso_label
_atom_site_aniso_U_11
_atom_site_aniso_U_22
_atom_site_aniso_U_33
_atom_site_aniso_U_12
_atom_site_aniso_U_13
_atom_site_aniso_U_23
K .0267(2) .0306(2) .0208(2) -.00223(17) -.00096(18) .00045(16)
Ag .02897(12) .03269(12) .03175(13) .00046(6) -.00933(7) .00370(7)
S1 .0232(2) .0241(2) .0223(2) .00463(19) -.0007(2) -.00023(19)
C1 .0283(10) .0233(9) .0174(9) .0010(8) -.0013(8) .0015(8)
N1 .0287(10) .0452(11) .0303(10) .0007(9) .0017(9) .0045(9)
S2 .0203(2) .0230(2) .0201(2) -.00031(17) -.00082(18) -.00133(18)
C2 .0159(8) .0256(9) .0209(10) -.0023(7) -.0011(7) .0045(8)
N2 .0341(10) .0394(10) .0234(9) -.0107(9) -.0047(8) -.0011(8)

loop_
_atom_type_symbol
_atom_type_description
_atom_type_scat_dispersion_real
_atom_type_scat_dispersion_imag
_atom_type_scat_source
C C .0033 .0016 'International Tables Vol C Tables 4.2.6.8 and 6.1.1.4'
N N .0061 .0033 'International Tables Vol C Tables 4.2.6.8 and 6.1.1.4'
S S .1246 .1234 'International Tables Vol C Tables 4.2.6.8 and 6.1.1.4'
Ag Ag -.8971 1.1015 'International Tables Vol C Tables 4.2.6.8 and 6.1.1.4'
K K .2009 .2494 'International Tables Vol C Tables 4.2.6.8 and 6.1.1.4'

loop_
_geom_angle_atom_site_label_1
_geom_angle_atom_site_label_2
_geom_angle_atom_site_label_3
_geom_angle_site_symmetry_1
_geom_angle_site_symmetry_3
_geom_angle
_geom_angle_publ_flag
N2 K N1 7_575 6_765 166.09(7) no
N2 K N2 7_575 . 84.91(6) no
N1 K N2 6_765 . 83.46(6) no
N2 K N1 7_575 4_664 82.31(6) no
N1 K N1 6_765 4_664 87.15(6) no
N2 K N1 . 4_664 73.86(6) no
N2 K N1 7_575 7_575 77.18(6) no
N1 K N1 6_765 7_575 116.58(5) no
N2 K N1 . 7_575 135.40(6) no
N1 K N1 4_664 7_575 141.13(7) no
N2 K S2 7_575 7_576 105.74(5) no
N1 K S2 6_765 7_576 78.28(5) no
N2 K S2 . 7_576 73.98(5) no
N1 K S2 4_664 7_576 145.92(5) no
N1 K S2 7_575 7_576 72.25(4) no
N2 K C2 7_575 . 68.29(6) no
N1 K C2 6_765 . 98.96(6) no
N2 K C2 . . 18.72(5) no
N1 K C2 4_664 . 64.42(5) no
N1 K C2 7_575 . 133.18(5) no
S2 K C2 7_576 . 87.43(4) no
N2 K S2 7_575 6_765 103.73(5) no
N1 K S2 6_765 6_765 83.36(5) no
N2 K S2 . 6_765 151.80(5) no
N1 K S2 4_664 6_765 80.68(4) no
N1 K S2 7_575 6_765 72.75(4) no
S2 K S2 7_576 6_765 127.035(17) no
C2 K S2 . 6_765 144.75(4) no
N2 K C2 7_575 6_765 121.09(6) no
N1 K C2 6_765 6_765 70.34(5) no
N2 K C2 . 6_765 153.79(5) no
N1 K C2 4_664 6_765 104.33(5) no
N1 K C2 7_575 6_765 61.33(5) no
S2 K C2 7_576 6_765 99.51(4) no
C2 K C2 . 6_765 165.48(5) no
S2 K C2 6_765 6_765 27.87(3) no
N2 K K 7_575 7_575 41.35(4) no
N1 K K 6_765 7_575 127.97(5) no
N2 K K . 7_575 78.11(4) no
N1 K K 4_664 7_575 41.06(4) no
N1 K K 7_575 7_575 110.51(4) no
S2 K K 7_576 7_575 138.738(13) no
C2 K K . 7_575 60.07(4) no
S2 K K 6_765 7_575 90.685(11) no
C2 K K 6_765 7_575 118.26(3) no
N2 K K 7_575 7_576 123.82(5) no
N1 K K 6_765 7_576 43.81(4) no
N2 K K . 7_576 39.75(4) no
N1 K K 4_664 7_576 74.71(4) no
N1 K K 7_575 7_576 143.77(4) no
S2 K K 7_576 7_576 73.463(11) no
C2 K K . 7_576 55.53(3) no
S2 K K 6_765 7_576 121.460(11) no
C2 K K 6_765 7_576 114.09(3) no
K K K 7_575 7_576 102.86(2) no
N2 K K 7_575 4_675 145.21(5) no
N1 K K 6_765 4_675 46.90(5) no
N2 K K . 4_675 107.06(4) no
N1 K K 4_664 4_675 132.14(4) no
N1 K K 7_575 4_675 71.47(4) no
S2 K K 7_576 4_675 50.449(12) no
C2 K K . 4_675 125.63(4) no
S2 K K 6_765 4_675 81.236(17) no
C2 K K 6_765 4_675 54.13(3) no
K K K 7_575 4_675 170.756(13) no
K K K 7_576 4_675 77.892(6) no
S1 Ag S2 . 5_665 127.211(17) yes
S1 Ag S1 . 7_565 100.157(14) yes
S2 Ag S1 5_665 7_565 118.855(17) yes
S1 Ag S2 . . 111.142(17) yes
S2 Ag S2 5_665 . 95.192(17) yes
S1 Ag S2 7_565 . 101.565(17) yes
C1 S1 Ag . . 96.76(8) yes
C1 S1 Ag . 7_566 103.28(7) yes
Ag S1 Ag . 7_566 111.30(2) yes
N1 C1 S1 . . 177.5(2) yes
C1 N1 K . 6_755 125.55(17) no
C1 N1 K . 4_665 115.57(17) no
K N1 K 6_755 4_665 95.13(6) no
C1 N1 K . 7_576 103.77(16) no
K N1 K 6_755 7_576 92.95(6) no
K N1 K 4_665 7_576 123.57(7) no
C2 S2 Ag . 5_665 101.47(7) yes
C2 S2 Ag . . 98.41(7) yes
Ag S2 Ag 5_665 . 84.808(17) yes
C2 S2 K . 7_575 96.58(7) no
Ag S2 K 5_665 7_575 92.842(17) no
Ag S2 K . 7_575 165.00(2) no
C2 S2 K . 6_755 78.79(7) no
Ag S2 K 5_665 6_755 173.02(2) no
Ag S2 K . 6_755 102.087(17) no
K S2 K 7_575 6_755 80.211(15) no
N2 C2 S2 . . 178.1(2) yes
N2 C2 K . . 52.48(13) no
S2 C2 K . . 127.80(9) no
N2 C2 K . 6_755 104.79(16) no
S2 C2 K . 6_755 73.34(7) no
K C2 K . 6_755 103.64(5) no
C2 N2 K . 7_576 133.57(18) no
C2 N2 K . . 108.80(15) no
K N2 K 7_576 . 98.89(6) no

loop_
_geom_bond_atom_site_label_1
_geom_bond_atom_site_label_2
_geom_bond_site_symmetry_2
_geom_bond_distance
_geom_bond_publ_flag
K N2 7_575 2.768(2) no
K N1 6_765 2.821(2) no
K N2 . 2.860(2) no
K N1 4_664 2.973(2) no
K N1 7_575 3.194(2) no
K S2 7_576 3.3633(7) no
K C2 . 3.414(2) no
K S2 6_765 3.4186(7) no
K C2 6_765 3.500(2) no
K K 7_575 4.2771(6) no
K K 7_576 4.2771(6) no
K K 4_675 4.3691(7) no
Ag S1 . 2.5774(6) yes
Ag S2 5_665 2.5794(5) yes
Ag S1 7_565 2.5984(6) yes
Ag S2 . 2.7262(5) yes
S1 C1 . 1.667(2) yes
S1 Ag 7_566 2.5984(6) no
C1 N1 . 1.157(3) yes
N1 K 6_755 2.821(2) no
N1 K 4_665 2.973(2) no
N1 K 7_576 3.194(2) no
S2 C2 . 1.668(2) yes
S2 Ag 5_665 2.5794(5) no
S2 K 7_575 3.3633(7) no
S2 K 6_755 3.4186(7) no
C2 N2 . 1.158(3) yes
C2 K 6_755 3.500(2) no
N2 K 7_576 2.768(2) no
